data_1548875
loop_
_publ_author_name
'Eleazer, Bennett J.'
'Smith, Mark D.'
'Popov, Alexey A.'
'Peryshkov, Dmitry V.'

_publ_section_title
;
 Expansion of the (BB) \\rangle metallacycle with coinage metal cations:
 formation of B-M-Ru-B (M = Cu, Ag, Au) dimetalacyclodiboryls.
;
_journal_issue 9
_journal_name_full 'Chemical science'
_journal_page_first 2601
_journal_page_last 2608
_journal_paper_doi 10.1039/c8sc00190a
_journal_volume 9
_journal_year 2018
_chemical_absolute_configuration ad
_chemical_formula_moiety 'C18 H39 Ag B10 N2 O7 P2 Ru'
_chemical_formula_sum 'C18 H39 Ag B10 N2 O7 P2 Ru'
_chemical_formula_weight 774.49
_space_group_crystal_system monoclinic
_space_group_IT_number 7
_space_group_name_Hall 'P -2yac'
_space_group_name_H-M_alt 'P 1 n 1'
_symmetry_space_group_name_Hall 'P -2yac'
_symmetry_space_group_name_H-M 'P 1 n 1'
_atom_sites_solution_hydrogens mixed
_atom_sites_solution_primary dual
_audit_creation_date 2016-09-28
_audit_creation_method
;
Olex2 1.2
(compiled 2016.09.09 svn.r3337 for OlexSys, GUI svn.r5227)
;
_audit_update_record
;
2018-01-12 deposited with the CCDC.
2018-02-05 downloaded from the CCDC.
;
_cell_angle_alpha 90
_cell_angle_beta 103.867(2)
_cell_angle_gamma 90
_cell_formula_units_Z 2
_cell_length_a 10.6009(5)
_cell_length_b 13.8331(7)
_cell_length_c 11.0738(5)
_cell_measurement_reflns_used 9913
_cell_measurement_temperature 100(2)
_cell_measurement_theta_max 32.602
_cell_measurement_theta_min 2.466
_cell_volume 1576.57(13)
_computing_cell_refinement 'SAINT v8.37A (Bruker, 2015)'
_computing_data_collection 'Bruker APEX3 v2016.5-0 (Bruker, 2016)'
_computing_data_reduction 'SAINT v8.37A (Bruker, 2015)'
_computing_molecular_graphics 'Olex2 (Dolomanov et al., 2009)'
_computing_publication_material 'Olex2 (Dolomanov et al., 2009)'
_computing_structure_refinement 'XL (Sheldrick, 2008)'
_computing_structure_solution 'XT (Sheldrick, 2015)'
_diffrn_ambient_temperature 100(2)
_diffrn_detector 'Bruker PHOTON-100 area detector'
_diffrn_detector_area_resol_mean 10.4
_diffrn_detector_type 'CMOS area detector'
_diffrn_measured_fraction_theta_full 0.998
_diffrn_measured_fraction_theta_max 0.998
_diffrn_measurement_device 'three-circle diffractometer'
_diffrn_measurement_device_type 'Bruker APEX-II CCD'
_diffrn_measurement_method '\f and \w scans'
_diffrn_radiation_monochromator 'mirror optics'
_diffrn_radiation_probe x-ray
_diffrn_radiation_type MoK\a
_diffrn_radiation_wavelength 0.71073
_diffrn_reflns_av_R_equivalents 0.0384
_diffrn_reflns_av_unetI/netI 0.0373
_diffrn_reflns_Laue_measured_fraction_full 0.998
_diffrn_reflns_Laue_measured_fraction_max 0.998
_diffrn_reflns_limit_h_max 15
_diffrn_reflns_limit_h_min -16
_diffrn_reflns_limit_k_max 20
_diffrn_reflns_limit_k_min -21
_diffrn_reflns_limit_l_max 16
_diffrn_reflns_limit_l_min -16
_diffrn_reflns_number 50528
_diffrn_reflns_point_group_measured_fraction_full 0.991
_diffrn_reflns_point_group_measured_fraction_max 0.991
_diffrn_reflns_theta_full 32.670
_diffrn_reflns_theta_max 32.672
_diffrn_reflns_theta_min 2.807
_diffrn_source 'microfocus sealed X-ray tube'
_diffrn_source_type 'Incoatec I\ms'
_diffrn_standards_number 0
_exptl_absorpt_coefficient_mu 1.241
_exptl_absorpt_correction_T_max 0.4950
_exptl_absorpt_correction_T_min 0.4149
_exptl_absorpt_correction_type multi-scan
_exptl_absorpt_process_details
;
SADABS-2016/2 (Bruker,2016/2) was used for absorption correction.
wR2(int) was 0.0908 before and 0.0504 after correction.
The Ratio of minimum to maximum transmission is 0.8382.
The \l/2 correction factor is Not present.
;
_exptl_crystal_colour colourless
_exptl_crystal_colour_primary colourless
_exptl_crystal_density_diffrn 1.631
_exptl_crystal_description prism
_exptl_crystal_F_000 776
_exptl_crystal_size_max 0.44
_exptl_crystal_size_mid 0.38
_exptl_crystal_size_min 0.22
_refine_diff_density_max 0.329
_refine_diff_density_min -0.339
_refine_diff_density_rms 0.069
_refine_ls_abs_structure_details
;
 Flack x determined using 5033 quotients [(I+)-(I-)]/[(I+)+(I-)]
 (Parsons, Flack and Wagner, Acta Cryst. B69 (2013) 249-259).
;
_refine_ls_abs_structure_Flack 0.003(7)
_refine_ls_extinction_coef 0.0045(3)
_refine_ls_extinction_expression Fc^*^=kFc[1+0.001xFc^2^\l^3^/sin(2\q)]^-1/4^
_refine_ls_extinction_method 'SHELXL-2014/7 (Sheldrick 2014'
_refine_ls_goodness_of_fit_ref 1.031
_refine_ls_hydrogen_treatment mixed
_refine_ls_matrix_type full
_refine_ls_number_parameters 412
_refine_ls_number_reflns 11466
_refine_ls_number_restraints 2
_refine_ls_restrained_S_all 1.031
_refine_ls_R_factor_all 0.0250
_refine_ls_R_factor_gt 0.0215
_refine_ls_shift/su_max 0.001
_refine_ls_shift/su_mean 0.000
_refine_ls_structure_factor_coef Fsqd
_refine_ls_weighting_details 'w=1/[\s^2^(Fo^2^)+(0.0133P)^2^+0.0224P] where P=(Fo^2^+2Fc^2^)/3'
_refine_ls_weighting_scheme calc
_refine_ls_wR_factor_gt 0.0379
_refine_ls_wR_factor_ref 0.0387
_reflns_Friedel_coverage 0.983
_reflns_Friedel_fraction_full 0.985
_reflns_Friedel_fraction_max 0.984
_reflns_number_gt 10853
_reflns_number_total 11466
_reflns_threshold_expression 'I > 2\s(I)'
_cod_data_source_file c8sc00190a3.cif
_cod_data_source_block be3166
_cod_depositor_comments 'Adding full bibliography for 1548874--1548876.cif.'
_cod_database_code 1548875
_shelx_space_group_comment
;
The symmetry employed for this shelxl refinement is uniquely defined
by the following loop, which should always be used as a source of
symmetry information in preference to the above space-group names.
They are only intended as comments.
;
_shelx_estimated_absorpt_t_max 0.772
_shelx_estimated_absorpt_t_min 0.611
_olex2_refinement_description
;
1. Fixed Uiso
 At 1.2 times of:
  All C(H) groups
 At 1.5 times of:
  All C(H,H,H) groups
2.a Ternary CH refined with riding coordinates:
 C11(H11), C14(H14), C21(H21), C24(H24)
2.b Idealised Me refined as rotating group:
 C6(H6A,H6B,H6C), C12(H12A,H12B,H12C), C13(H13A,H13B,H13C), C15(H15A,H15B,
 H15C), C16(H16A,H16B,H16C), C22(H22A,H22B,H22C), C23(H23A,H23B,H23C), C25(H25A,
 H25B,H25C), C26(H26A,H26B,H26C)
;
_shelx_shelxl_version_number 2014/7
_olex2_submission_special_instructions 'No special instructions were received'

loop_
_space_group_symop_operation_xyz
'x, y, z'
'x+1/2, -y, z+1/2'

loop_
_atom_site_label
_atom_site_type_symbol
_atom_site_fract_x
_atom_site_fract_y
_atom_site_fract_z
_atom_site_U_iso_or_equiv
_atom_site_adp_type
_atom_site_occupancy
_atom_site_site_symmetry_order
_atom_site_calc_flag
_atom_site_refinement_flags_posn
Ag1 Ag 0.58945(2) 0.31376(2) 0.59602(2) 0.01259(4) Uani 1 1 d .
Ru1 Ru 0.41624(2) 0.27244(2) 0.37436(2) 0.00847(4) Uani 1 1 d .
P1 P 0.58358(6) 0.30516(4) 0.27506(5) 0.01140(11) Uani 1 1 d .
P2 P 0.28789(5) 0.18508(4) 0.48098(5) 0.01017(11) Uani 1 1 d .
O1 O 0.69035(15) 0.21559(12) 0.31330(16) 0.0134(3) Uani 1 1 d .
O2 O 0.38156(15) 0.09632(12) 0.55327(15) 0.0120(3) Uani 1 1 d .
O3 O 0.33507(18) 0.47964(13) 0.42960(18) 0.0231(4) Uani 1 1 d .
O4 O 0.22115(18) 0.25649(14) 0.12698(17) 0.0213(4) Uani 1 1 d .
O5 O 0.4885(2) 0.42522(14) 0.7223(2) 0.0295(5) Uani 1 1 d .
O6 O 0.6187(2) 0.49264(15) 0.62552(18) 0.0279(5) Uani 1 1 d .
O7 O 0.5213(3) 0.58040(15) 0.7378(2) 0.0416(6) Uani 1 1 d .
N1 N 0.5427(2) 0.50054(16) 0.6966(2) 0.0229(5) Uani 1 1 d .
N2 N 0.7687(2) 0.30740(18) 0.7609(2) 0.0243(5) Uani 1 1 d .
C1 C 0.6538(2) 0.13964(16) 0.3809(2) 0.0106(4) Uani 1 1 d .
C2 C 0.4905(2) 0.07611(16) 0.5076(2) 0.0100(4) Uani 1 1 d .
C3 C 0.3694(2) 0.40360(18) 0.4127(2) 0.0150(5) Uani 1 1 d .
C4 C 0.2921(2) 0.26430(17) 0.2210(2) 0.0134(4) Uani 1 1 d .
C5 C 0.8555(3) 0.30445(19) 0.8444(2) 0.0177(5) Uani 1 1 d .
C6 C 0.9657(3) 0.2999(2) 0.9522(3) 0.0223(6) Uani 1 1 d .
H6A H 1.0467 0.2983 0.9243 0.033 Uiso 1 1 calc GR
H6B H 0.9592 0.2415 1.0003 0.033 Uiso 1 1 calc GR
H6C H 0.9653 0.3570 1.0045 0.033 Uiso 1 1 calc GR
C11 C 0.6949(2) 0.40945(18) 0.3084(2) 0.0172(5) Uani 1 1 d .
H11 H 0.7323 0.4191 0.2344 0.021 Uiso 1 1 calc R
C12 C 0.6220(3) 0.50194(18) 0.3256(2) 0.0206(5) Uani 1 1 d .
H12A H 0.5448 0.5086 0.2567 0.031 Uiso 1 1 calc GR
H12B H 0.6790 0.5579 0.3268 0.031 Uiso 1 1 calc GR
H12C H 0.5954 0.4986 0.4044 0.031 Uiso 1 1 calc GR
C13 C 0.8079(2) 0.39312(19) 0.4209(3) 0.0220(5) Uani 1 1 d .
H13A H 0.7757 0.3936 0.4968 0.033 Uiso 1 1 calc GR
H13B H 0.8722 0.4447 0.4253 0.033 Uiso 1 1 calc GR
H13C H 0.8485 0.3305 0.4129 0.033 Uiso 1 1 calc GR
C14 C 0.5413(3) 0.29418(19) 0.1043(2) 0.0180(5) Uani 1 1 d .
H14 H 0.4795 0.2387 0.0827 0.022 Uiso 1 1 calc R
C15 C 0.4692(3) 0.3849(2) 0.0440(2) 0.0267(6) Uani 1 1 d .
H15A H 0.3977 0.3995 0.0831 0.040 Uiso 1 1 calc GR
H15B H 0.4344 0.3734 -0.0451 0.040 Uiso 1 1 calc GR
H15C H 0.5296 0.4397 0.0556 0.040 Uiso 1 1 calc GR
C16 C 0.6579(3) 0.2713(2) 0.0508(3) 0.0297(6) Uani 1 1 d .
H16A H 0.7183 0.3261 0.0654 0.045 Uiso 1 1 calc GR
H16B H 0.6282 0.2597 -0.0388 0.045 Uiso 1 1 calc GR
H16C H 0.7021 0.2135 0.0914 0.045 Uiso 1 1 calc GR
C21 C 0.2229(2) 0.22892(19) 0.6107(2) 0.0167(5) Uani 1 1 d .
H21 H 0.1493 0.1854 0.6167 0.020 Uiso 1 1 calc R
C22 C 0.1670(3) 0.3315(2) 0.5834(3) 0.0233(6) Uani 1 1 d .
H22A H 0.2373 0.3790 0.6065 0.035 Uiso 1 1 calc GR
H22B H 0.1023 0.3433 0.6319 0.035 Uiso 1 1 calc GR
H22C H 0.1258 0.3375 0.4946 0.035 Uiso 1 1 calc GR
C23 C 0.3225(3) 0.2245(2) 0.7354(2) 0.0205(5) Uani 1 1 d .
H23A H 0.3468 0.1570 0.7558 0.031 Uiso 1 1 calc GR
H23B H 0.2849 0.2522 0.8003 0.031 Uiso 1 1 calc GR
H23C H 0.3999 0.2614 0.7302 0.031 Uiso 1 1 calc GR
C24 C 0.1522(2) 0.11779(17) 0.3813(2) 0.0126(4) Uani 1 1 d .
H24 H 0.1821 0.0960 0.3066 0.015 Uiso 1 1 calc R
C25 C 0.0340(2) 0.18364(18) 0.3341(2) 0.0169(5) Uani 1 1 d .
H25A H -0.0037 0.2013 0.4036 0.025 Uiso 1 1 calc GR
H25B H -0.0310 0.1494 0.2707 0.025 Uiso 1 1 calc GR
H25C H 0.0613 0.2423 0.2977 0.025 Uiso 1 1 calc GR
C26 C 0.1151(2) 0.02681(18) 0.4435(2) 0.0177(5) Uani 1 1 d .
H26A H 0.1923 -0.0136 0.4727 0.027 Uiso 1 1 calc GR
H26B H 0.0493 -0.0095 0.3834 0.027 Uiso 1 1 calc GR
H26C H 0.0800 0.0453 0.5144 0.027 Uiso 1 1 calc GR
B1 B 0.4901(2) 0.12891(19) 0.3674(2) 0.0104(5) Uani 1 1 d .
B2 B 0.5892(2) 0.17461(19) 0.5031(2) 0.0114(5) Uani 1 1 d .
B3 B 0.4682(3) 0.00156(19) 0.3817(3) 0.0119(5) Uani 1 1 d .
H3 H 0.382(3) -0.030(2) 0.350(3) 0.018(8) Uiso 1 1 d .
B4 B 0.5774(3) 0.0445(2) 0.2972(2) 0.0132(5) Uani 1 1 d .
H4 H 0.571(3) 0.043(2) 0.197(3) 0.030(8) Uiso 1 1 d .
B5 B 0.6376(3) 0.0752(2) 0.6112(3) 0.0139(5) Uani 1 1 d .
H5 H 0.643(3) 0.088(2) 0.711(3) 0.018(7) Uiso 1 1 d .
B6 B 0.5608(3) -0.0317(2) 0.5339(3) 0.0140(5) Uani 1 1 d .
H6 H 0.519(3) -0.083(2) 0.587(3) 0.020(7) Uiso 1 1 d .
B7 B 0.6223(3) -0.0536(2) 0.4008(3) 0.0148(5) Uani 1 1 d .
H7 H 0.632(2) -0.122(2) 0.368(2) 0.009(6) Uiso 1 1 d .
B8 B 0.7389(3) 0.03710(19) 0.3959(3) 0.0148(5) Uani 1 1 d .
H8 H 0.816(2) 0.0328(19) 0.358(2) 0.010(6) Uiso 1 1 d .
B9 B 0.7480(3) 0.1180(2) 0.5261(3) 0.0137(5) Uani 1 1 d .
H9 H 0.839(3) 0.156(2) 0.568(3) 0.025(8) Uiso 1 1 d .
B10 B 0.7274(3) -0.0083(2) 0.5426(3) 0.0158(5) Uani 1 1 d .
H10 H 0.802(3) -0.050(2) 0.596(3) 0.031(9) Uiso 1 1 d .

loop_
_atom_site_aniso_label
_atom_site_aniso_U_11
_atom_site_aniso_U_22
_atom_site_aniso_U_33
_atom_site_aniso_U_23
_atom_site_aniso_U_13
_atom_site_aniso_U_12
Ag1 0.01334(8) 0.01214(8) 0.01057(8) -0.00289(7) -0.00050(6) -0.00010(7)
Ru1 0.00808(7) 0.00825(8) 0.00842(7) 0.00012(7) 0.00070(5) 0.00019(7)
P1 0.0132(3) 0.0109(3) 0.0107(3) 0.0007(2) 0.0039(2) -0.0010(2)
P2 0.0088(2) 0.0107(3) 0.0110(3) -0.0012(2) 0.0026(2) 0.0001(2)
O1 0.0119(8) 0.0118(8) 0.0178(9) 0.0036(6) 0.0059(6) -0.0006(6)
O2 0.0110(7) 0.0136(8) 0.0127(8) 0.0027(6) 0.0052(6) 0.0006(6)
O3 0.0255(10) 0.0134(9) 0.0304(11) -0.0029(8) 0.0067(8) 0.0019(7)
O4 0.0195(9) 0.0237(10) 0.0164(9) 0.0004(8) -0.0042(7) -0.0007(7)
O5 0.0382(12) 0.0172(10) 0.0336(12) -0.0019(8) 0.0097(9) -0.0072(9)
O6 0.0395(12) 0.0270(11) 0.0200(10) 0.0003(8) 0.0127(9) 0.0061(9)
O7 0.0722(17) 0.0148(10) 0.0483(15) -0.0121(10) 0.0352(13) -0.0017(11)
N1 0.0357(13) 0.0156(11) 0.0182(11) -0.0035(9) 0.0076(10) 0.0005(10)
N2 0.0242(12) 0.0260(13) 0.0191(12) -0.0049(9) -0.0016(10) 0.0020(9)
C1 0.0089(9) 0.0104(10) 0.0129(11) -0.0006(8) 0.0034(8) -0.0002(8)
C2 0.0101(9) 0.0102(10) 0.0091(10) 0.0011(8) 0.0013(8) 0.0000(8)
C3 0.0145(11) 0.0154(11) 0.0148(11) 0.0001(9) 0.0027(9) -0.0005(9)
C4 0.0126(11) 0.0109(11) 0.0167(12) 0.0008(9) 0.0039(9) 0.0012(8)
C5 0.0197(12) 0.0142(11) 0.0177(12) -0.0019(10) 0.0017(10) 0.0003(9)
C6 0.0187(12) 0.0200(13) 0.0219(13) -0.0015(11) -0.0073(10) 0.0007(10)
C11 0.0215(12) 0.0145(12) 0.0184(12) -0.0008(9) 0.0105(9) -0.0063(9)
C12 0.0275(13) 0.0120(11) 0.0228(13) 0.0025(10) 0.0069(11) -0.0029(10)
C13 0.0161(12) 0.0184(13) 0.0311(15) -0.0039(11) 0.0049(10) -0.0053(10)
C14 0.0235(12) 0.0186(12) 0.0121(11) -0.0006(9) 0.0046(9) -0.0012(10)
C15 0.0397(16) 0.0245(14) 0.0130(12) 0.0040(10) 0.0006(11) -0.0030(12)
C16 0.0369(16) 0.0380(17) 0.0193(14) -0.0029(13) 0.0165(12) -0.0024(14)
C21 0.0152(11) 0.0196(12) 0.0179(12) -0.0046(10) 0.0088(9) -0.0033(9)
C22 0.0233(13) 0.0233(14) 0.0254(14) -0.0098(11) 0.0100(11) 0.0028(11)
C23 0.0256(13) 0.0231(13) 0.0144(12) -0.0039(10) 0.0082(10) -0.0075(11)
C24 0.0103(10) 0.0136(11) 0.0143(11) -0.0015(9) 0.0037(8) -0.0006(8)
C25 0.0114(10) 0.0170(12) 0.0212(12) -0.0007(10) 0.0019(9) 0.0018(9)
C26 0.0150(11) 0.0153(12) 0.0225(13) -0.0002(10) 0.0037(10) -0.0033(9)
B1 0.0086(10) 0.0117(12) 0.0104(11) 0.0017(9) 0.0014(8) 0.0006(9)
B2 0.0103(11) 0.0113(12) 0.0115(12) 0.0016(9) 0.0007(9) -0.0010(9)
B3 0.0114(11) 0.0085(11) 0.0149(12) -0.0004(9) 0.0012(9) -0.0008(9)
B4 0.0130(11) 0.0122(12) 0.0143(12) -0.0036(10) 0.0034(9) 0.0010(9)
B5 0.0121(11) 0.0135(12) 0.0139(12) 0.0022(10) -0.0013(9) 0.0005(9)
B6 0.0142(12) 0.0109(12) 0.0158(13) 0.0023(10) 0.0013(10) 0.0020(10)
B7 0.0127(12) 0.0100(12) 0.0212(14) -0.0009(10) 0.0029(10) 0.0012(9)
B8 0.0107(11) 0.0116(12) 0.0217(14) -0.0013(10) 0.0029(10) 0.0010(9)
B9 0.0101(11) 0.0140(12) 0.0154(13) 0.0005(10) -0.0003(9) -0.0003(9)
B10 0.0126(12) 0.0118(12) 0.0213(14) 0.0025(10) 0.0005(10) 0.0030(10)

loop_
_atom_type_symbol
_atom_type_description
_atom_type_scat_dispersion_real
_atom_type_scat_dispersion_imag
_atom_type_scat_source
C C 0.0033 0.0016 'International Tables Vol C Tables 4.2.6.8 and 6.1.1.4'
H H 0.0000 0.0000 'International Tables Vol C Tables 4.2.6.8 and 6.1.1.4'
Ag Ag -0.8971 1.1015 'International Tables Vol C Tables 4.2.6.8 and 6.1.1.4'
B B 0.0013 0.0007 'International Tables Vol C Tables 4.2.6.8 and 6.1.1.4'
N N 0.0061 0.0033 'International Tables Vol C Tables 4.2.6.8 and 6.1.1.4'
O O 0.0106 0.0060 'International Tables Vol C Tables 4.2.6.8 and 6.1.1.4'
P P 0.1023 0.0942 'International Tables Vol C Tables 4.2.6.8 and 6.1.1.4'
Ru Ru -1.2594 0.8363 'International Tables Vol C Tables 4.2.6.8 and 6.1.1.4'

loop_
_geom_angle_atom_site_label_1
_geom_angle_atom_site_label_2
_geom_angle_atom_site_label_3
_geom_angle
O5 Ag1 Ru1 110.20(5)
O5 Ag1 O6 51.05(6)
O6 Ag1 Ru1 110.91(5)
N2 Ag1 Ru1 161.53(6)
N2 Ag1 O5 87.84(8)
N2 Ag1 O6 83.19(8)
B2 Ag1 Ru1 58.04(7)
B2 Ag1 O5 149.22(8)
B2 Ag1 O6 156.74(8)
B2 Ag1 N2 104.36(9)
P1 Ru1 Ag1 87.715(17)
P1 Ru1 B2 80.47(6)
P2 Ru1 Ag1 90.090(16)
P2 Ru1 P1 158.94(2)
P2 Ru1 B2 82.26(6)
C3 Ru1 Ag1 76.30(7)
C3 Ru1 P1 100.53(7)
C3 Ru1 P2 99.28(7)
C3 Ru1 B1 169.18(10)
C3 Ru1 B2 125.55(9)
C4 Ru1 Ag1 171.34(7)
C4 Ru1 P1 91.85(7)
C4 Ru1 P2 93.37(7)
C4 Ru1 C3 95.30(10)
C4 Ru1 B1 95.41(10)
C4 Ru1 B2 139.13(9)
B1 Ru1 Ag1 93.05(7)
B1 Ru1 P1 80.66(7)
B1 Ru1 P2 78.55(7)
B1 Ru1 B2 43.80(9)
B2 Ru1 Ag1 49.26(6)
O1 P1 Ru1 106.38(6)
O1 P1 C11 99.67(10)
O1 P1 C14 100.55(10)
C11 P1 Ru1 125.25(8)
C14 P1 Ru1 116.13(9)
C14 P1 C11 104.84(11)
O2 P2 Ru1 105.81(6)
O2 P2 C21 99.21(10)
O2 P2 C24 101.90(10)
C21 P2 Ru1 126.58(8)
C21 P2 C24 104.48(11)
C24 P2 Ru1 115.06(8)
C1 O1 P1 115.91(14)
C2 O2 P2 115.15(14)
N1 O5 Ag1 96.02(15)
N1 O6 Ag1 95.14(15)
O5 N1 O6 117.8(2)
O7 N1 O5 121.6(2)
O7 N1 O6 120.6(2)
C5 N2 Ag1 178.3(2)
O1 C1 B1 115.07(18)
O1 C1 B2 115.00(18)
O1 C1 B4 116.53(19)
O1 C1 B8 118.63(18)
O1 C1 B9 117.56(18)
B1 C1 B2 60.59(14)
B4 C1 B1 62.90(15)
B4 C1 B2 114.73(17)
B4 C1 B9 118.27(19)
B8 C1 B1 116.62(18)
B8 C1 B2 117.87(18)
B8 C1 B4 64.64(15)
B8 C1 B9 64.88(16)
B9 C1 B1 114.86(18)
B9 C1 B2 64.06(15)
O2 C2 B1 114.85(17)
O2 C2 B2 114.36(18)
O2 C2 B3 116.93(18)
O2 C2 B5 117.53(18)
O2 C2 B6 119.47(19)
B1 C2 B2 60.49(14)
B3 C2 B1 63.07(15)
B3 C2 B2 114.83(17)
B5 C2 B1 114.61(18)
B5 C2 B2 63.95(15)
B5 C2 B3 118.19(18)
B6 C2 B1 116.36(18)
B6 C2 B2 117.65(18)
B6 C2 B3 64.44(15)
B6 C2 B5 64.85(15)
O3 C3 Ru1 175.8(2)
O4 C4 Ru1 176.8(2)
N2 C5 C6 179.3(3)
C5 C6 H6A 109.5
C5 C6 H6B 109.5
C5 C6 H6C 109.5
H6A C6 H6B 109.5
H6A C6 H6C 109.5
H6B C6 H6C 109.5
P1 C11 H11 107.5
C12 C11 P1 111.14(17)
C12 C11 H11 107.5
C13 C11 P1 112.80(17)
C13 C11 H11 107.5
C13 C11 C12 110.1(2)
C11 C12 H12A 109.5
C11 C12 H12B 109.5
C11 C12 H12C 109.5
H12A C12 H12B 109.5
H12A C12 H12C 109.5
H12B C12 H12C 109.5
C11 C13 H13A 109.5
C11 C13 H13B 109.5
C11 C13 H13C 109.5
H13A C13 H13B 109.5
H13A C13 H13C 109.5
H13B C13 H13C 109.5
P1 C14 H14 107.0
C15 C14 P1 110.62(18)
C15 C14 H14 107.0
C16 C14 P1 113.30(19)
C16 C14 H14 107.0
C16 C14 C15 111.4(2)
C14 C15 H15A 109.5
C14 C15 H15B 109.5
C14 C15 H15C 109.5
H15A C15 H15B 109.5
H15A C15 H15C 109.5
H15B C15 H15C 109.5
C14 C16 H16A 109.5
C14 C16 H16B 109.5
C14 C16 H16C 109.5
H16A C16 H16B 109.5
H16A C16 H16C 109.5
H16B C16 H16C 109.5
P2 C21 H21 107.3
C22 C21 P2 110.44(17)
C22 C21 H21 107.3
C23 C21 P2 112.73(17)
C23 C21 H21 107.3
C23 C21 C22 111.4(2)
C21 C22 H22A 109.5
C21 C22 H22B 109.5
C21 C22 H22C 109.5
H22A C22 H22B 109.5
H22A C22 H22C 109.5
H22B C22 H22C 109.5
C21 C23 H23A 109.5
C21 C23 H23B 109.5
C21 C23 H23C 109.5
H23A C23 H23B 109.5
H23A C23 H23C 109.5
H23B C23 H23C 109.5
P2 C24 H24 106.9
C25 C24 P2 111.13(17)
C25 C24 H24 106.9
C26 C24 P2 113.18(17)
C26 C24 H24 106.9
C26 C24 C25 111.36(19)
C24 C25 H25A 109.5
C24 C25 H25B 109.5
C24 C25 H25C 109.5
H25A C25 H25B 109.5
H25A C25 H25C 109.5
H25B C25 H25C 109.5
C24 C26 H26A 109.5
C24 C26 H26B 109.5
C24 C26 H26C 109.5
H26A C26 H26B 109.5
H26A C26 H26C 109.5
H26B C26 H26C 109.5
C1 B1 Ru1 106.74(15)
C1 B1 C2 100.08(16)
C1 B1 B2 60.11(14)
C1 B1 B3 103.19(17)
C1 B1 B4 58.22(14)
C2 B1 Ru1 106.45(15)
C2 B1 B2 60.04(14)
C2 B1 B3 58.17(14)
C2 B1 B4 103.15(17)
B2 B1 Ru1 77.37(13)
B2 B1 B3 110.29(18)
B2 B1 B4 110.35(18)
B3 B1 Ru1 148.53(16)
B4 B1 Ru1 148.93(17)
B4 B1 B3 58.99(15)
Ag1 B2 Ru1 72.70(8)
C1 B2 Ag1 131.38(16)
C1 B2 Ru1 94.65(13)
C1 B2 C2 99.13(17)
C1 B2 B1 59.30(14)
C1 B2 B5 101.66(18)
C1 B2 B9 57.39(14)
C2 B2 Ag1 127.95(16)
C2 B2 Ru1 94.53(13)
C2 B2 B1 59.46(14)
C2 B2 B5 57.33(14)
C2 B2 B9 101.71(18)
B1 B2 Ag1 131.50(16)
B1 B2 Ru1 58.82(11)
B1 B2 B5 108.21(18)
B1 B2 B9 108.19(18)
B5 B2 Ag1 112.90(15)
B5 B2 Ru1 149.16(16)
B5 B2 B9 58.34(15)
B9 B2 Ag1 114.67(15)
B9 B2 Ru1 149.33(16)
C2 B3 B1 58.76(14)
C2 B3 H3 119.0(16)
C2 B3 B4 104.55(18)
C2 B3 B6 56.62(14)
C2 B3 B7 102.73(18)
B1 B3 H3 121.7(16)
B1 B3 B6 106.40(18)
B4 B3 B1 60.23(15)
B4 B3 H3 128.9(16)
B4 B3 B6 107.75(19)
B4 B3 B7 60.17(15)
B6 B3 H3 117.8(16)
B7 B3 B1 107.44(18)
B7 B3 H3 126.7(16)
B7 B3 B6 59.71(15)
C1 B4 B1 58.88(14)
C1 B4 B3 105.06(18)
C1 B4 H4 118.2(17)
C1 B4 B7 102.81(18)
C1 B4 B8 56.85(14)
B1 B4 H4 122.6(16)
B1 B4 B8 106.89(18)
B3 B4 B1 60.78(15)
B3 B4 H4 130.0(17)
B3 B4 B7 60.28(15)
B3 B4 B8 108.03(19)
B7 B4 B1 107.95(18)
B7 B4 H4 125.9(16)
B7 B4 B8 59.53(15)
B8 B4 H4 115.8(16)
C2 B5 B2 58.73(14)
C2 B5 H5 119.4(15)
C2 B5 B6 56.56(14)
C2 B5 B9 104.79(18)
C2 B5 B10 102.43(19)
B2 B5 H5 118.3(15)
B6 B5 B2 106.54(18)
B6 B5 H5 121.0(15)
B9 B5 B2 60.96(15)
B9 B5 H5 126.5(15)
B9 B5 B6 107.6(2)
B9 B5 B10 60.01(16)
B10 B5 B2 107.85(19)
B10 B5 H5 128.8(15)
B10 B5 B6 59.41(15)
C2 B6 B3 58.95(14)
C2 B6 B5 58.59(15)
C2 B6 H6 117.3(15)
C2 B6 B7 104.29(19)
C2 B6 B10 104.16(19)
B3 B6 B5 108.56(18)
B3 B6 H6 118.6(15)
B5 B6 H6 118.2(15)
B7 B6 B3 59.42(15)
B7 B6 B5 108.71(19)
B7 B6 H6 128.4(15)
B7 B6 B10 61.18(16)
B10 B6 B3 108.5(2)
B10 B6 B5 59.63(15)
B10 B6 H6 128.2(15)
B3 B7 B6 60.86(15)
B3 B7 H7 121.7(14)
B3 B7 B8 108.75(19)
B3 B7 B10 108.26(19)
B4 B7 B3 59.56(15)
B4 B7 B6 108.18(19)
B4 B7 H7 120.5(14)
B4 B7 B8 61.16(15)
B4 B7 B10 108.16(19)
B6 B7 H7 123.0(14)
B6 B7 B10 59.42(15)
B8 B7 B6 107.56(19)
B8 B7 H7 120.5(14)
B8 B7 B10 59.39(15)
B10 B7 H7 122.4(14)
C1 B8 B4 58.51(14)
C1 B8 B7 103.91(18)
C1 B8 H8 119.0(15)
C1 B8 B9 58.50(14)
C1 B8 B10 103.76(19)
B4 B8 H8 120.1(15)
B4 B8 B9 108.04(18)
B7 B8 B4 59.31(15)
B7 B8 H8 127.8(15)
B7 B8 B9 108.55(19)
B7 B8 B10 61.28(16)
B9 B8 H8 118.3(15)
B10 B8 B4 108.19(19)
B10 B8 H8 126.9(15)
B10 B8 B9 59.41(16)
C1 B9 B2 58.55(14)
C1 B9 B5 104.35(18)
C1 B9 B8 56.62(14)
C1 B9 H9 124.6(16)
C1 B9 B10 102.22(18)
B2 B9 H9 122.7(16)
B5 B9 B2 60.70(15)
B5 B9 B8 107.58(19)
B5 B9 H9 124.2(16)
B5 B9 B10 60.23(16)
B8 B9 B2 106.52(18)
B8 B9 H9 120.4(16)
B10 B9 B2 107.82(18)
B10 B9 B8 59.29(16)
B10 B9 H9 123.2(16)
B5 B10 B7 108.36(18)
B5 B10 H10 121.8(17)
B6 B10 B5 60.95(15)
B6 B10 B7 59.41(15)
B6 B10 B9 108.61(18)
B6 B10 H10 122.9(17)
B7 B10 H10 122.1(18)
B8 B10 B5 108.80(19)
B8 B10 B6 107.51(19)
B8 B10 B7 59.33(15)
B8 B10 B9 61.31(16)
B8 B10 H10 120.4(17)
B9 B10 B5 59.75(15)
B9 B10 B7 108.51(19)
B9 B10 H10 120.3(18)

loop_
_geom_bond_atom_site_label_1
_geom_bond_atom_site_label_2
_geom_bond_distance
Ag1 Ru1 2.7500(2)
Ag1 O5 2.489(2)
Ag1 O6 2.505(2)
Ag1 N2 2.300(2)
Ag1 B2 2.182(3)
Ru1 P1 2.3444(6)
Ru1 P2 2.3401(6)
Ru1 C3 1.954(2)
Ru1 C4 1.886(2)
Ru1 B1 2.143(3)
Ru1 B2 2.444(3)
P1 O1 1.6630(17)
P1 C11 1.844(2)
P1 C14 1.842(3)
P2 O2 1.6594(17)
P2 C21 1.839(2)
P2 C24 1.842(2)
O1 C1 1.398(3)
O2 C2 1.395(3)
O3 C3 1.143(3)
O4 C4 1.134(3)
O5 N1 1.255(3)
O6 N1 1.259(3)
O7 N1 1.237(3)
N2 C5 1.138(3)
C1 B1 1.711(3)
C1 B2 1.725(3)
C1 B4 1.699(3)
C1 B8 1.668(3)
C1 B9 1.703(3)
C2 B1 1.716(3)
C2 B2 1.726(3)
C2 B3 1.705(3)
C2 B5 1.700(3)
C2 B6 1.662(3)
C5 C6 1.458(4)
C6 H6A 0.9800
C6 H6B 0.9800
C6 H6C 0.9800
C11 H11 1.0000
C11 C12 1.530(4)
C11 C13 1.524(4)
C12 H12A 0.9800
C12 H12B 0.9800
C12 H12C 0.9800
C13 H13A 0.9800
C13 H13B 0.9800
C13 H13C 0.9800
C14 H14 1.0000
C14 C15 1.537(4)
C14 C16 1.526(4)
C15 H15A 0.9800
C15 H15B 0.9800
C15 H15C 0.9800
C16 H16A 0.9800
C16 H16B 0.9800
C16 H16C 0.9800
C21 H21 1.0000
C21 C22 1.540(4)
C21 C23 1.525(4)
C22 H22A 0.9800
C22 H22B 0.9800
C22 H22C 0.9800
C23 H23A 0.9800
C23 H23B 0.9800
C23 H23C 0.9800
C24 H24 1.0000
C24 C25 1.536(3)
C24 C26 1.531(3)
C25 H25A 0.9800
C25 H25B 0.9800
C25 H25C 0.9800
C26 H26A 0.9800
C26 H26B 0.9800
C26 H26C 0.9800
B1 B2 1.733(4)
B1 B3 1.789(4)
B1 B4 1.779(4)
B2 B5 1.814(4)
B2 B9 1.819(4)
B3 H3 1.00(3)
B3 B4 1.757(4)
B3 B6 1.795(4)
B3 B7 1.770(4)
B4 H4 1.09(3)
B4 B7 1.768(4)
B4 B8 1.801(4)
B5 H5 1.11(3)
B5 B6 1.803(4)
B5 B9 1.770(4)
B5 B10 1.779(4)
B6 H6 1.08(3)
B6 B7 1.775(4)
B6 B10 1.775(4)
B7 H7 1.02(3)
B7 B8 1.772(4)
B7 B10 1.806(4)
B8 H8 1.00(2)
B8 B9 1.809(4)
B8 B10 1.773(4)
B9 H9 1.10(3)
B9 B10 1.775(4)
B10 H10 1.04(3)

loop_
_geom_torsion_atom_site_label_1
_geom_torsion_atom_site_label_2
_geom_torsion_atom_site_label_3
_geom_torsion_atom_site_label_4
_geom_torsion
Ag1 O5 N1 O6 -0.1(3)
Ag1 O5 N1 O7 178.8(2)
Ag1 O6 N1 O5 0.1(2)
Ag1 O6 N1 O7 -178.8(2)
Ag1 B2 B5 C2 121.48(17)
Ag1 B2 B5 B6 152.95(16)
Ag1 B2 B5 B9 -105.78(17)
Ag1 B2 B5 B10 -144.57(16)
Ag1 B2 B9 C1 -124.73(17)
Ag1 B2 B9 B5 102.70(18)
Ag1 B2 B9 B8 -156.07(15)
Ag1 B2 B9 B10 141.59(16)
Ru1 P1 O1 C1 6.17(17)
Ru1 P1 C11 C12 -41.9(2)
Ru1 P1 C11 C13 82.3(2)
Ru1 P1 C14 C15 79.92(19)
Ru1 P1 C14 C16 -154.15(17)
Ru1 P2 O2 C2 -18.30(16)
Ru1 P2 C21 C22 44.1(2)
Ru1 P2 C21 C23 -81.2(2)
Ru1 P2 C24 C25 -82.85(17)
Ru1 P2 C24 C26 150.97(14)
Ru1 B1 B2 Ag1 2.09(19)
Ru1 B1 B2 C1 -117.99(14)
Ru1 B1 B2 C2 117.65(14)
Ru1 B1 B2 B5 149.02(16)
Ru1 B1 B2 B9 -149.24(16)
Ru1 B1 B3 C2 -67.9(3)
Ru1 B1 B3 B4 158.8(3)
Ru1 B1 B3 B6 -99.8(3)
Ru1 B1 B3 B7 -162.5(3)
Ru1 B1 B4 C1 68.2(3)
Ru1 B1 B4 B3 -158.5(3)
Ru1 B1 B4 B7 162.6(3)
Ru1 B1 B4 B8 99.9(3)
Ru1 B2 B5 C2 27.0(3)
Ru1 B2 B5 B6 58.5(4)
Ru1 B2 B5 B9 159.8(3)
Ru1 B2 B5 B10 121.0(3)
Ru1 B2 B9 C1 -27.1(3)
Ru1 B2 B9 B5 -159.6(3)
Ru1 B2 B9 B8 -58.4(4)
Ru1 B2 B9 B10 -120.8(3)
P1 O1 C1 B1 21.8(2)
P1 O1 C1 B2 -45.9(2)
P1 O1 C1 B4 92.6(2)
P1 O1 C1 B8 166.77(16)
P1 O1 C1 B9 -118.35(18)
P2 O2 C2 B1 -12.6(2)
P2 O2 C2 B2 54.7(2)
P2 O2 C2 B3 -83.7(2)
P2 O2 C2 B5 126.76(17)
P2 O2 C2 B6 -158.06(16)
O1 P1 C11 C12 -159.97(17)
O1 P1 C11 C13 -35.8(2)
O1 P1 C14 C15 -165.82(18)
O1 P1 C14 C16 -39.9(2)
O1 C1 B1 Ru1 -41.6(2)
O1 C1 B1 C2 -152.37(18)
O1 C1 B1 B2 -105.8(2)
O1 C1 B1 B3 148.19(19)
O1 C1 B1 B4 108.3(2)
O1 C1 B2 Ag1 -14.4(3)
O1 C1 B2 Ru1 56.60(18)
O1 C1 B2 C2 151.95(18)
O1 C1 B2 B1 105.9(2)
O1 C1 B2 B5 -149.72(18)
O1 C1 B2 B9 -109.9(2)
O1 C1 B4 B1 -106.0(2)
O1 C1 B4 B3 -147.20(19)
O1 C1 B4 B7 150.54(18)
O1 C1 B4 B8 110.9(2)
O1 C1 B8 B4 -107.7(2)
O1 C1 B8 B7 -147.5(2)
O1 C1 B8 B9 109.0(2)
O1 C1 B8 B10 149.2(2)
O1 C1 B9 B2 106.0(2)
O1 C1 B9 B5 147.56(19)
O1 C1 B9 B8 -110.6(2)
O1 C1 B9 B10 -150.40(19)
O2 P2 C21 C22 161.77(17)
O2 P2 C21 C23 36.4(2)
O2 P2 C24 C25 163.20(16)
O2 P2 C24 C26 37.02(18)
O2 C2 B1 Ru1 40.8(2)
O2 C2 B1 C1 151.71(18)
O2 C2 B1 B2 105.1(2)
O2 C2 B1 B3 -108.9(2)
O2 C2 B1 B4 -148.80(18)
O2 C2 B2 Ag1 15.1(3)
O2 C2 B2 Ru1 -56.40(18)
O2 C2 B2 C1 -151.86(18)
O2 C2 B2 B1 -105.9(2)
O2 C2 B2 B5 110.1(2)
O2 C2 B2 B9 149.76(18)
O2 C2 B3 B1 105.7(2)
O2 C2 B3 B4 146.47(19)
O2 C2 B3 B6 -111.6(2)
O2 C2 B3 B7 -151.46(19)
O2 C2 B5 B2 -105.2(2)
O2 C2 B5 B6 111.6(2)
O2 C2 B5 B9 -146.85(19)
O2 C2 B5 B10 151.26(19)
O2 C2 B6 B3 107.8(2)
O2 C2 B6 B5 -108.7(2)
O2 C2 B6 B7 147.83(19)
O2 C2 B6 B10 -148.8(2)
C1 B1 B2 Ag1 120.1(2)
C1 B1 B2 Ru1 117.99(14)
C1 B1 B2 C2 -124.36(17)
C1 B1 B2 B5 -92.99(19)
C1 B1 B2 B9 -31.26(17)
C1 B1 B3 C2 93.79(17)
C1 B1 B3 B4 -39.47(16)
C1 B1 B3 B6 61.9(2)
C1 B1 B3 B7 -0.8(2)
C1 B1 B4 B3 133.27(19)
C1 B1 B4 B7 94.39(19)
C1 B1 B4 B8 31.69(17)
C1 B2 B5 C2 -93.44(17)
C1 B2 B5 B6 -62.0(2)
C1 B2 B5 B9 39.30(16)
C1 B2 B5 B10 0.5(2)
C1 B2 B9 B5 -132.57(19)
C1 B2 B9 B8 -31.34(16)
C1 B2 B9 B10 -93.7(2)
C1 B4 B7 B3 100.20(18)
C1 B4 B7 B6 62.1(2)
C1 B4 B7 B8 -38.34(16)
C1 B4 B7 B10 -0.7(2)
C1 B4 B8 B7 133.74(19)
C1 B4 B8 B9 32.45(17)
C1 B4 B8 B10 95.3(2)
C1 B8 B9 B2 32.09(17)
C1 B8 B9 B5 95.89(19)
C1 B8 B9 B10 133.34(19)
C1 B8 B10 B5 -2.1(2)
C1 B8 B10 B6 62.4(2)
C1 B8 B10 B7 98.52(19)
C1 B8 B10 B9 -39.68(17)
C1 B9 B10 B5 -99.69(18)
C1 B9 B10 B6 -61.8(2)
C1 B9 B10 B7 1.2(2)
C1 B9 B10 B8 38.42(16)
C2 B1 B2 Ag1 -115.6(2)
C2 B1 B2 Ru1 -117.65(13)
C2 B1 B2 C1 124.36(17)
C2 B1 B2 B5 31.37(16)
C2 B1 B2 B9 93.10(19)
C2 B1 B3 B4 -133.27(18)
C2 B1 B3 B6 -31.86(17)
C2 B1 B3 B7 -94.56(19)
C2 B1 B4 C1 -93.83(18)
C2 B1 B4 B3 39.45(16)
C2 B1 B4 B7 0.6(2)
C2 B1 B4 B8 -62.1(2)
C2 B2 B5 B6 31.47(16)
C2 B2 B5 B9 132.75(19)
C2 B2 B5 B10 93.95(19)
C2 B2 B9 C1 93.42(17)
C2 B2 B9 B5 -39.15(16)
C2 B2 B9 B8 62.1(2)
C2 B2 B9 B10 -0.3(2)
C2 B3 B4 C1 0.2(2)
C2 B3 B4 B1 -40.03(16)
C2 B3 B4 B7 96.52(19)
C2 B3 B4 B8 59.6(2)
C2 B3 B6 B5 -32.44(17)
C2 B3 B6 B7 -133.67(19)
C2 B3 B6 B10 -95.7(2)
C2 B3 B7 B4 -99.63(19)
C2 B3 B7 B6 38.26(17)
C2 B3 B7 B8 -61.9(2)
C2 B3 B7 B10 1.1(2)
C2 B5 B6 B3 32.58(17)
C2 B5 B6 B7 95.7(2)
C2 B5 B6 B10 133.62(19)
C2 B5 B9 C1 0.0(2)
C2 B5 B9 B2 40.48(16)
C2 B5 B9 B8 -59.0(2)
C2 B5 B9 B10 -96.0(2)
C2 B5 B10 B6 -38.21(16)
C2 B5 B10 B7 -1.1(2)
C2 B5 B10 B8 61.8(2)
C2 B5 B10 B9 100.06(19)
C2 B6 B7 B3 -39.75(17)
C2 B6 B7 B4 -2.3(2)
C2 B6 B7 B8 62.3(2)
C2 B6 B7 B10 98.50(19)
C2 B6 B10 B5 39.58(17)
C2 B6 B10 B7 -98.7(2)
C2 B6 B10 B8 -62.6(2)
C2 B6 B10 B9 2.2(2)
C11 P1 O1 C1 137.50(16)
C11 P1 C14 C15 -62.7(2)
C11 P1 C14 C16 63.2(2)
C14 P1 O1 C1 -115.28(17)
C14 P1 C11 C12 96.30(19)
C14 P1 C11 C13 -139.51(19)
C21 P2 O2 C2 -150.62(16)
C21 P2 C24 C25 60.30(19)
C21 P2 C24 C26 -65.88(19)
C24 P2 O2 C2 102.34(16)
C24 P2 C21 C22 -93.30(19)
C24 P2 C21 C23 141.35(18)
B1 C1 B2 Ag1 -120.3(2)
B1 C1 B2 Ru1 -49.29(12)
B1 C1 B2 C2 46.07(15)
B1 C1 B2 B5 104.39(19)
B1 C1 B2 B9 144.18(19)
B1 C1 B4 B3 -41.15(17)
B1 C1 B4 B7 -103.41(19)
B1 C1 B4 B8 -143.10(19)
B1 C1 B8 B4 36.72(19)
B1 C1 B8 B7 -3.1(3)
B1 C1 B8 B9 -106.5(2)
B1 C1 B8 B10 -66.4(2)
B1 C1 B9 B2 -34.18(18)
B1 C1 B9 B5 7.3(3)
B1 C1 B9 B8 109.2(2)
B1 C1 B9 B10 69.4(2)
B1 C2 B2 Ag1 121.0(2)
B1 C2 B2 Ru1 49.48(12)
B1 C2 B2 C1 -45.97(15)
B1 C2 B2 B5 -144.02(19)
B1 C2 B2 B9 -104.36(18)
B1 C2 B3 B4 40.77(17)
B1 C2 B3 B6 142.66(19)
B1 C2 B3 B7 102.85(19)
B1 C2 B5 B2 34.22(18)
B1 C2 B5 B6 -108.9(2)
B1 C2 B5 B9 -7.4(3)
B1 C2 B5 B10 -69.3(2)
B1 C2 B6 B3 -37.12(19)
B1 C2 B6 B5 106.3(2)
B1 C2 B6 B7 2.9(2)
B1 C2 B6 B10 66.2(2)
B1 B2 B5 C2 -32.18(17)
B1 B2 B5 B6 -0.7(2)
B1 B2 B5 B9 100.6(2)
B1 B2 B5 B10 61.8(2)
B1 B2 B9 C1 31.98(17)
B1 B2 B9 B5 -100.6(2)
B1 B2 B9 B8 0.6(2)
B1 B2 B9 B10 -61.7(2)
B1 B3 B4 C1 40.20(16)
B1 B3 B4 B7 136.55(19)
B1 B3 B4 B8 99.67(19)
B1 B3 B6 C2 32.72(17)
B1 B3 B6 B5 0.3(2)
B1 B3 B6 B7 -101.0(2)
B1 B3 B6 B10 -63.0(2)
B1 B3 B7 B4 -38.73(17)
B1 B3 B7 B6 99.2(2)
B1 B3 B7 B8 -1.0(3)
B1 B3 B7 B10 62.0(2)
B1 B4 B7 B3 39.11(17)
B1 B4 B7 B6 1.1(2)
B1 B4 B7 B8 -99.4(2)
B1 B4 B7 B10 -61.8(2)
B1 B4 B8 C1 -32.49(17)
B1 B4 B8 B7 101.2(2)
B1 B4 B8 B9 0.0(2)
B1 B4 B8 B10 62.8(2)
B2 C1 B1 Ru1 64.14(14)
B2 C1 B1 C2 -46.59(16)
B2 C1 B1 B3 -106.03(19)
B2 C1 B1 B4 -145.89(19)
B2 C1 B4 B1 32.54(18)
B2 C1 B4 B3 -8.6(2)
B2 C1 B4 B7 -70.9(2)
B2 C1 B4 B8 -110.6(2)
B2 C1 B8 B4 105.8(2)
B2 C1 B8 B7 66.1(2)
B2 C1 B8 B9 -37.40(19)
B2 C1 B8 B10 2.7(3)
B2 C1 B9 B5 41.53(17)
B2 C1 B9 B8 143.34(19)
B2 C1 B9 B10 103.56(19)
B2 C2 B1 Ru1 -64.32(14)
B2 C2 B1 C1 46.63(16)
B2 C2 B1 B3 145.98(18)
B2 C2 B1 B4 106.12(19)
B2 C2 B3 B1 -32.45(17)
B2 C2 B3 B4 8.3(2)
B2 C2 B3 B6 110.2(2)
B2 C2 B3 B7 70.4(2)
B2 C2 B5 B6 -143.15(19)
B2 C2 B5 B9 -41.61(17)
B2 C2 B5 B10 -103.50(19)
B2 C2 B6 B3 -106.0(2)
B2 C2 B6 B5 37.46(19)
B2 C2 B6 B7 -66.0(2)
B2 C2 B6 B10 -2.6(3)
B2 B1 B3 C2 31.12(17)
B2 B1 B3 B4 -102.1(2)
B2 B1 B3 B6 -0.7(2)
B2 B1 B3 B7 -63.4(2)
B2 B1 B4 C1 -31.23(17)
B2 B1 B4 B3 102.0(2)
B2 B1 B4 B7 63.2(2)
B2 B1 B4 B8 0.5(2)
B2 B5 B6 C2 -32.32(16)
B2 B5 B6 B3 0.3(2)
B2 B5 B6 B7 63.3(2)
B2 B5 B6 B10 101.3(2)
B2 B5 B9 C1 -40.43(16)
B2 B5 B9 B8 -99.46(19)
B2 B5 B9 B10 -136.48(19)
B2 B5 B10 B6 -99.0(2)
B2 B5 B10 B7 -61.9(2)
B2 B5 B10 B8 1.0(2)
B2 B5 B10 B9 39.23(17)
B2 B9 B10 B5 -39.10(18)
B2 B9 B10 B6 -1.2(3)
B2 B9 B10 B7 61.8(2)
B2 B9 B10 B8 99.0(2)
B3 C2 B1 Ru1 149.70(17)
B3 C2 B1 C1 -99.35(18)
B3 C2 B1 B2 -145.98(18)
B3 C2 B1 B4 -39.86(16)
B3 C2 B2 Ag1 154.38(17)
B3 C2 B2 Ru1 82.83(17)
B3 C2 B2 C1 -12.6(2)
B3 C2 B2 B1 33.34(18)
B3 C2 B2 B5 -110.7(2)
B3 C2 B2 B9 -71.0(2)
B3 C2 B5 B2 105.6(2)
B3 C2 B5 B6 -37.6(2)
B3 C2 B5 B9 64.0(2)
B3 C2 B5 B10 2.1(3)
B3 C2 B6 B5 143.42(19)
B3 C2 B6 B7 39.99(17)
B3 C2 B6 B10 103.3(2)
B3 B1 B2 Ag1 -146.02(18)
B3 B1 B2 Ru1 -148.11(19)
B3 B1 B2 C1 93.90(19)
B3 B1 B2 C2 -30.45(17)
B3 B1 B2 B5 0.9(2)
B3 B1 B2 B9 62.6(2)
B3 B1 B4 C1 -133.27(19)
B3 B1 B4 B7 -38.88(17)
B3 B1 B4 B8 -101.6(2)
B3 B4 B7 B6 -38.06(18)
B3 B4 B7 B8 -138.5(2)
B3 B4 B7 B10 -100.9(2)
B3 B4 B8 C1 -96.53(19)
B3 B4 B8 B7 37.21(18)
B3 B4 B8 B9 -64.1(2)
B3 B4 B8 B10 -1.2(2)
B3 B6 B7 B4 37.48(17)
B3 B6 B7 B8 102.1(2)
B3 B6 B7 B10 138.26(19)
B3 B6 B10 B5 101.1(2)
B3 B6 B10 B7 -37.19(18)
B3 B6 B10 B8 -1.1(2)
B3 B6 B10 B9 63.8(2)
B3 B7 B8 C1 2.3(3)
B3 B7 B8 B4 -37.08(18)
B3 B7 B8 B9 63.3(2)
B3 B7 B8 B10 100.6(2)
B3 B7 B10 B5 0.0(3)
B3 B7 B10 B6 37.76(18)
B3 B7 B10 B8 -101.4(2)
B3 B7 B10 B9 -63.4(2)
B4 C1 B1 Ru1 -149.97(17)
B4 C1 B1 C2 99.30(18)
B4 C1 B1 B2 145.89(19)
B4 C1 B1 B3 39.86(17)
B4 C1 B2 Ag1 -153.60(18)
B4 C1 B2 Ru1 -82.63(18)
B4 C1 B2 C2 12.7(2)
B4 C1 B2 B1 -33.34(19)
B4 C1 B2 B5 71.0(2)
B4 C1 B2 B9 110.8(2)
B4 C1 B8 B7 -39.79(17)
B4 C1 B8 B9 -143.25(19)
B4 C1 B8 B10 -103.11(19)
B4 C1 B9 B2 -105.5(2)
B4 C1 B9 B5 -63.9(2)
B4 C1 B9 B8 37.88(19)
B4 C1 B9 B10 -1.9(2)
B4 B1 B2 Ag1 150.64(18)
B4 B1 B2 Ru1 148.55(19)
B4 B1 B2 C1 30.56(17)
B4 B1 B2 C2 -93.80(19)
B4 B1 B2 B5 -62.4(2)
B4 B1 B2 B9 -0.7(2)
B4 B1 B3 C2 133.27(18)
B4 B1 B3 B6 101.4(2)
B4 B1 B3 B7 38.70(18)
B4 B3 B6 C2 96.03(19)
B4 B3 B6 B5 63.6(2)
B4 B3 B6 B7 -37.64(18)
B4 B3 B6 B10 0.3(2)
B4 B3 B7 B6 137.9(2)
B4 B3 B7 B8 37.78(18)
B4 B3 B7 B10 100.8(2)
B4 B7 B8 C1 39.40(17)
B4 B7 B8 B9 100.4(2)
B4 B7 B8 B10 137.66(19)
B4 B7 B10 B5 63.0(2)
B4 B7 B10 B6 100.8(2)
B4 B7 B10 B8 -38.38(18)
B4 B7 B10 B9 -0.3(3)
B4 B8 B9 C1 -32.46(17)
B4 B8 B9 B2 -0.4(2)
B4 B8 B9 B5 63.4(2)
B4 B8 B9 B10 100.9(2)
B4 B8 B10 B5 -63.1(2)
B4 B8 B10 B6 1.4(2)
B4 B8 B10 B7 37.57(18)
B4 B8 B10 B9 -100.6(2)
B5 C2 B1 Ru1 -99.81(18)
B5 C2 B1 C1 11.1(2)
B5 C2 B1 B2 -35.48(19)
B5 C2 B1 B3 110.5(2)
B5 C2 B1 B4 70.6(2)
B5 C2 B2 Ag1 -94.9(2)
B5 C2 B2 Ru1 -166.49(16)
B5 C2 B2 C1 98.06(18)
B5 C2 B2 B1 144.02(19)
B5 C2 B2 B9 39.67(17)
B5 C2 B3 B1 -104.9(2)
B5 C2 B3 B4 -64.2(2)
B5 C2 B3 B6 37.7(2)
B5 C2 B3 B7 -2.1(3)
B5 C2 B6 B3 -143.42(19)
B5 C2 B6 B7 -103.4(2)
B5 C2 B6 B10 -40.10(18)
B5 B2 B9 C1 132.57(19)
B5 B2 B9 B8 101.2(2)
B5 B2 B9 B10 38.89(18)
B5 B6 B7 B3 -101.0(2)
B5 B6 B7 B4 -63.5(2)
B5 B6 B7 B8 1.1(2)
B5 B6 B7 B10 37.29(17)
B5 B6 B10 B7 -138.3(2)
B5 B6 B10 B8 -102.2(2)
B5 B6 B10 B9 -37.35(18)
B5 B9 B10 B6 37.88(18)
B5 B9 B10 B7 100.9(2)
B5 B9 B10 B8 138.11(19)
B6 C2 B1 Ru1 -172.67(16)
B6 C2 B1 C1 -61.7(2)
B6 C2 B1 B2 -108.3(2)
B6 C2 B1 B3 37.63(19)
B6 C2 B1 B4 -2.2(2)
B6 C2 B2 Ag1 -132.74(19)
B6 C2 B2 Ru1 155.71(16)
B6 C2 B2 C1 60.3(2)
B6 C2 B2 B1 106.2(2)
B6 C2 B2 B5 -37.80(19)
B6 C2 B2 B9 1.9(2)
B6 C2 B3 B1 -142.66(19)
B6 C2 B3 B4 -101.9(2)
B6 C2 B3 B7 -39.82(17)
B6 C2 B5 B2 143.15(19)
B6 C2 B5 B9 101.5(2)
B6 C2 B5 B10 39.65(17)
B6 B3 B4 C1 -58.9(2)
B6 B3 B4 B1 -99.11(19)
B6 B3 B4 B7 37.44(18)
B6 B3 B4 B8 0.6(2)
B6 B3 B7 B4 -137.9(2)
B6 B3 B7 B8 -100.1(2)
B6 B3 B7 B10 -37.13(18)
B6 B5 B9 C1 59.1(2)
B6 B5 B9 B2 99.53(19)
B6 B5 B9 B8 0.1(2)
B6 B5 B9 B10 -36.95(17)
B6 B5 B10 B7 37.10(18)
B6 B5 B10 B8 100.0(2)
B6 B5 B10 B9 138.3(2)
B6 B7 B8 C1 -62.1(2)
B6 B7 B8 B4 -101.5(2)
B6 B7 B8 B9 -1.1(2)
B6 B7 B8 B10 36.17(17)
B6 B7 B10 B5 -37.77(18)
B6 B7 B10 B8 -139.19(19)
B6 B7 B10 B9 -101.1(2)
B7 B3 B4 C1 -96.4(2)
B7 B3 B4 B1 -136.55(19)
B7 B3 B4 B8 -36.88(18)
B7 B3 B6 C2 133.67(19)
B7 B3 B6 B5 101.2(2)
B7 B3 B6 B10 37.96(18)
B7 B4 B8 C1 -133.74(19)
B7 B4 B8 B9 -101.3(2)
B7 B4 B8 B10 -38.44(18)
B7 B6 B10 B5 138.3(2)
B7 B6 B10 B8 36.11(18)
B7 B6 B10 B9 101.0(2)
B7 B8 B9 C1 -95.27(19)
B7 B8 B9 B2 -63.2(2)
B7 B8 B9 B5 0.6(2)
B7 B8 B9 B10 38.07(18)
B7 B8 B10 B5 -100.7(2)
B7 B8 B10 B6 -36.15(18)
B7 B8 B10 B9 -138.20(19)
B8 C1 B1 Ru1 172.66(16)
B8 C1 B1 C2 61.9(2)
B8 C1 B1 B2 108.5(2)
B8 C1 B1 B3 2.5(2)
B8 C1 B1 B4 -37.37(19)
B8 C1 B2 Ag1 133.3(2)
B8 C1 B2 Ru1 -155.77(16)
B8 C1 B2 C2 -60.4(2)
B8 C1 B2 B1 -106.5(2)
B8 C1 B2 B5 -2.1(2)
B8 C1 B2 B9 37.70(19)
B8 C1 B4 B1 143.10(19)
B8 C1 B4 B3 101.9(2)
B8 C1 B4 B7 39.68(17)
B8 C1 B9 B2 -143.34(19)
B8 C1 B9 B5 -101.8(2)
B8 C1 B9 B10 -39.78(17)
B8 B4 B7 B3 138.5(2)
B8 B4 B7 B6 100.5(2)
B8 B4 B7 B10 37.60(18)
B8 B7 B10 B5 101.4(2)
B8 B7 B10 B6 139.19(19)
B8 B7 B10 B9 38.07(18)
B8 B9 B10 B5 -138.11(19)
B8 B9 B10 B6 -100.2(2)
B8 B9 B10 B7 -37.20(18)
B9 C1 B1 Ru1 99.59(18)
B9 C1 B1 C2 -11.1(2)
B9 C1 B1 B2 35.45(19)
B9 C1 B1 B3 -70.6(2)
B9 C1 B1 B4 -110.4(2)
B9 C1 B2 Ag1 95.6(2)
B9 C1 B2 Ru1 166.53(16)
B9 C1 B2 C2 -98.12(18)
B9 C1 B2 B1 -144.18(19)
B9 C1 B2 B5 -39.80(16)
B9 C1 B4 B1 105.1(2)
B9 C1 B4 B3 64.0(2)
B9 C1 B4 B7 1.7(2)
B9 C1 B4 B8 -37.96(19)
B9 C1 B8 B4 143.25(19)
B9 C1 B8 B7 103.5(2)
B9 C1 B8 B10 40.13(17)
B9 B2 B5 C2 -132.75(19)
B9 B2 B5 B6 -101.3(2)
B9 B2 B5 B10 -38.80(17)
B9 B5 B6 C2 -96.41(19)
B9 B5 B6 B3 -63.8(2)
B9 B5 B6 B7 -0.8(2)
B9 B5 B6 B10 37.21(18)
B9 B5 B10 B6 -138.3(2)
B9 B5 B10 B7 -101.2(2)
B9 B5 B10 B8 -38.22(18)
B9 B8 B10 B5 37.54(18)
B9 B8 B10 B6 102.0(2)
B9 B8 B10 B7 138.20(19)
B10 B5 B6 C2 -133.62(19)
B10 B5 B6 B3 -101.0(2)
B10 B5 B6 B7 -37.96(18)
B10 B5 B9 C1 96.05(19)
B10 B5 B9 B2 136.48(19)
B10 B5 B9 B8 37.03(18)
B10 B6 B7 B3 -138.26(19)
B10 B6 B7 B4 -100.8(2)
B10 B6 B7 B8 -36.15(17)
B10 B7 B8 C1 -98.3(2)
B10 B7 B8 B4 -137.66(19)
B10 B7 B8 B9 -37.25(18)
B10 B8 B9 C1 -133.34(19)
B10 B8 B9 B2 -101.2(2)
B10 B8 B9 B5 -37.45(18)
